data_2237577
loop_
_publ_author_name
'Hua, Xiao-Hui'
'Xue, Jun-Hui'
'Yang, Li-Min'
'Xu, Yi-Zhuang'
'Wu, Jin-Guang'

_publ_section_title
;
 (Butane-1,2,3,4-tetraol-\k^3^<i>O</i>^1^,<i>O</i>^2^,<i>O</i>^3^)(ethanol-\k<i>O</i>)tris(nitrato-\k^2^<i>O</i>,<i>O</i>')holmium(III)
;
_journal_coeditor_code XU5656
_journal_issue 3
_journal_name_full 'Acta Crystallographica Section E'
_journal_page_first m162
_journal_page_last m163
_journal_paper_doi 10.1107/S160053681300305X
_journal_volume 69
_journal_year 2013
_chemical_formula_iupac '[Ho (N O3)3 (C4 H10 O4) (C2 H6 O)]'
_chemical_formula_moiety 'C6 H16 Ho N3 O14'
_chemical_formula_sum 'C6 H16 Ho N3 O14'
_chemical_formula_weight 519.15
_chemical_name_systematic
(Butane-1,2,3,4-tetraol-\k^3^<i>O</i>^1^,<i>O</i>^2^,<i>O</i>^3^)(ethanol-\k<i>O</i>)tris(nitrato-\k^2^<i>O</i>,<i>O</i>')holmium(III)
_space_group_IT_number 14
_symmetry_cell_setting monoclinic
_symmetry_space_group_name_Hall '-P 2ybc'
_symmetry_space_group_name_H-M 'P 1 21/c 1'
_atom_sites_solution_hydrogens geom
_atom_sites_solution_primary direct
_atom_sites_solution_secondary difmap
_audit_creation_method SHELXL-97
_cell_angle_alpha 90.00
_cell_angle_beta 100.35(3)
_cell_angle_gamma 90.00
_cell_formula_units_Z 4
_cell_length_a 7.7501(16)
_cell_length_b 12.783(3)
_cell_length_c 15.164(3)
_cell_measurement_reflns_used 5233
_cell_measurement_temperature 173(2)
_cell_measurement_theta_max 27.4706
_cell_measurement_theta_min 2.0982
_cell_volume 1477.8(6)
_computing_cell_refinement 'CrystalClear (Rigaku, 2007)'
_computing_data_collection 'CrystalClear (Rigaku, 2007)'
_computing_data_reduction 'CrystalClear (Rigaku, 2007)'
_computing_molecular_graphics 'SHELXTL (Sheldrick, 2008)'
_computing_publication_material 'SHELXTL (Sheldrick, 2008)'
_computing_structure_refinement 'SHELXTL (Sheldrick, 2008)'
_computing_structure_solution 'SHELXTL (Sheldrick, 2008)'
_diffrn_ambient_temperature 173(2)
_diffrn_detector_area_resol_mean 28.5714
_diffrn_measured_fraction_theta_full 0.995
_diffrn_measured_fraction_theta_max 0.995
_diffrn_measurement_device_type 'Rigaku Saturn724+ CCD'
_diffrn_measurement_method '\w scans at fixed \c = 45\%'
_diffrn_radiation_monochromator graphite
_diffrn_radiation_source 'fine-focus sealed tube'
_diffrn_radiation_type MoK\a
_diffrn_radiation_wavelength 0.71073
_diffrn_reflns_av_R_equivalents 0.0380
_diffrn_reflns_av_sigmaI/netI 0.0373
_diffrn_reflns_limit_h_max 9
_diffrn_reflns_limit_h_min -10
_diffrn_reflns_limit_k_max 16
_diffrn_reflns_limit_k_min -14
_diffrn_reflns_limit_l_max 19
_diffrn_reflns_limit_l_min -19
_diffrn_reflns_number 10146
_diffrn_reflns_theta_full 27.50
_diffrn_reflns_theta_max 27.50
_diffrn_reflns_theta_min 2.10
_exptl_absorpt_coefficient_mu 5.438
_exptl_absorpt_correction_T_max 0.36
_exptl_absorpt_correction_T_min 0.25
_exptl_absorpt_correction_type multi-scan
_exptl_absorpt_process_details '(CrystalClear; Rigaku, 2007)'
_exptl_crystal_colour colorless
_exptl_crystal_density_diffrn 2.333
_exptl_crystal_density_method 'not measured'
_exptl_crystal_description block
_exptl_crystal_F_000 1008
_exptl_crystal_size_max 0.26
_exptl_crystal_size_mid 0.19
_exptl_crystal_size_min 0.19
_refine_diff_density_max 1.107
_refine_diff_density_min -0.828
_refine_ls_extinction_method none
_refine_ls_goodness_of_fit_ref 1.186
_refine_ls_hydrogen_treatment constr
_refine_ls_matrix_type full
_refine_ls_number_parameters 218
_refine_ls_number_reflns 3376
_refine_ls_number_restraints 0
_refine_ls_restrained_S_all 1.186
_refine_ls_R_factor_all 0.0319
_refine_ls_R_factor_gt 0.0291
_refine_ls_shift/su_max 0.001
_refine_ls_shift/su_mean 0.000
_refine_ls_structure_factor_coef Fsqd
_refine_ls_weighting_details 'calc w=1/[\s^2^(Fo^2^)+(0.0123P)^2^+3.0745P] where P=(Fo^2^+2Fc^2^)/3'
_refine_ls_weighting_scheme calc
_refine_ls_wR_factor_gt 0.0595
_refine_ls_wR_factor_ref 0.0606
_reflns_number_gt 3198
_reflns_number_total 3376
_reflns_threshold_expression I>2sigma(I)
_cod_data_source_file xu5656.cif
_cod_data_source_block I
_cod_original_cell_volume 1477.8(5)
_cod_original_sg_symbol_H-M 'P 21/c'
_cod_database_code 2237577
_cod_database_fobs_code 2237577

loop_
_symmetry_equiv_pos_as_xyz
'x, y, z'
'-x, y+1/2, -z+1/2'
'-x, -y, -z'
'x, -y-1/2, z-1/2'

loop_
_atom_site_type_symbol
_atom_site_label
_atom_site_fract_x
_atom_site_fract_y
_atom_site_fract_z
_atom_site_U_iso_or_equiv
_atom_site_adp_type
_atom_site_calc_flag
_atom_site_refinement_flags
_atom_site_occupancy
_atom_site_symmetry_multiplicity
Ho Ho1 0.87485(2) 0.104079(12) 0.252907(11) 0.01270(6) Uani d . 1 1
O O1 0.8663(3) 0.1741(2) 0.10772(18) 0.0164(6) Uani d . 1 1
H H1 0.8036 0.1410 0.0660 0.025 Uiso d R 1 1
O O2 1.1423(3) 0.1887(2) 0.24123(17) 0.0148(6) Uani d . 1 1
H H2 1.1406 0.2509 0.2589 0.022 Uiso d R 1 1
O O3 1.0696(3) 0.00635(19) 0.16970(17) 0.0150(5) Uani d . 1 1
H H3 1.0969 -0.0551 0.1861 0.023 Uiso d R 1 1
O O4 1.2729(4) -0.0786(2) 0.04468(19) 0.0211(6) Uani d . 1 1
H H4 1.3661 -0.0846 0.0823 0.025 Uiso d R 1 1
O O5 0.6941(4) 0.0507(2) 0.3547(2) 0.0226(6) Uani d . 1 1
H H5 0.7317 0.0052 0.3933 0.027 Uiso d R 1 1
O O6 1.0213(4) 0.1747(2) 0.39669(19) 0.0231(6) Uani d . 1 1
O O7 1.0682(4) 0.0119(2) 0.3731(2) 0.0229(6) Uani d . 1 1
O O8 1.2006(4) 0.0879(3) 0.4970(2) 0.0307(7) Uani d . 1 1
O O9 0.6021(4) 0.2037(2) 0.2129(2) 0.0213(6) Uani d . 1 1
O O10 0.8267(4) 0.2959(2) 0.2684(2) 0.0209(6) Uani d . 1 1
O O11 0.5809(4) 0.3735(2) 0.2135(2) 0.0281(7) Uani d . 1 1
O O12 0.8170(4) -0.0952(2) 0.23689(19) 0.0178(6) Uani d . 1 1
O O13 0.6491(4) 0.0108(2) 0.14891(19) 0.0185(6) Uani d . 1 1
O O14 0.6096(4) -0.1565(2) 0.1343(2) 0.0279(7) Uani d . 1 1
N N1 1.0997(5) 0.0912(3) 0.4249(2) 0.0200(7) Uani d . 1 1
N N2 0.6662(4) 0.2943(3) 0.2309(2) 0.0178(7) Uani d . 1 1
N N3 0.6893(4) -0.0825(3) 0.1723(2) 0.0175(7) Uani d . 1 1
C C1 1.0234(5) 0.2218(3) 0.0869(3) 0.0178(8) Uani d . 1 1
H H1A 1.0180 0.2987 0.0934 0.021 Uiso calc R 1 1
H H1B 1.0350 0.2055 0.0244 0.021 Uiso calc R 1 1
C C2 1.1784(5) 0.1781(3) 0.1517(3) 0.0157(8) Uani d . 1 1
H H2A 1.2861 0.2190 0.1464 0.019 Uiso calc R 1 1
C C3 1.2153(5) 0.0621(3) 0.1435(3) 0.0144(7) Uani d . 1 1
H H3A 1.3245 0.0444 0.1869 0.017 Uiso calc R 1 1
C C4 1.2410(5) 0.0312(3) 0.0504(3) 0.0183(8) Uani d . 1 1
H H4A 1.1350 0.0501 0.0065 0.022 Uiso calc R 1 1
H H4B 1.3415 0.0704 0.0348 0.022 Uiso calc R 1 1
C C5 0.5492(6) 0.0933(3) 0.3922(3) 0.0270(10) Uani d . 1 1
H H5A 0.4776 0.0351 0.4092 0.032 Uiso calc R 1 1
H H5B 0.4735 0.1356 0.3460 0.032 Uiso calc R 1 1
C C6 0.6115(6) 0.1606(3) 0.4734(3) 0.0287(10) Uani d . 1 1
H H6A 0.6832 0.1184 0.5202 0.043 Uiso calc R 1 1
H H6B 0.5100 0.1884 0.4961 0.043 Uiso calc R 1 1
H H6C 0.6817 0.2187 0.4568 0.043 Uiso calc R 1 1

loop_
_atom_site_aniso_label
_atom_site_aniso_U_11
_atom_site_aniso_U_22
_atom_site_aniso_U_33
_atom_site_aniso_U_12
_atom_site_aniso_U_13
_atom_site_aniso_U_23
Ho1 0.01219(10) 0.01246(10) 0.01306(10) 0.00054(6) 0.00127(7) 0.00034(6)
O1 0.0137(14) 0.0171(14) 0.0166(14) -0.0037(11) -0.0024(11) 0.0009(10)
O2 0.0186(14) 0.0102(13) 0.0160(14) -0.0010(11) 0.0043(11) -0.0037(10)
O3 0.0164(14) 0.0118(13) 0.0178(14) -0.0010(11) 0.0055(11) 0.0020(10)
O4 0.0194(15) 0.0230(15) 0.0199(15) 0.0016(12) 0.0005(12) -0.0056(11)
O5 0.0223(15) 0.0237(16) 0.0232(16) 0.0044(12) 0.0080(13) 0.0064(12)
O6 0.0278(17) 0.0220(16) 0.0179(15) 0.0052(13) -0.0001(13) -0.0004(11)
O7 0.0230(15) 0.0203(15) 0.0243(16) 0.0022(12) 0.0017(13) 0.0010(12)
O8 0.0273(18) 0.0436(19) 0.0188(16) 0.0073(15) -0.0024(14) 0.0043(13)
O9 0.0172(14) 0.0150(14) 0.0311(17) -0.0017(12) 0.0026(12) 0.0001(12)
O10 0.0141(14) 0.0198(15) 0.0270(16) 0.0023(12) -0.0013(12) -0.0045(11)
O11 0.0257(17) 0.0181(15) 0.040(2) 0.0102(13) 0.0039(15) 0.0035(13)
O12 0.0122(13) 0.0180(14) 0.0219(15) 0.0005(11) -0.0002(12) 0.0033(11)
O13 0.0169(14) 0.0125(13) 0.0243(15) 0.0012(11) -0.0008(12) 0.0017(11)
O14 0.0308(18) 0.0150(15) 0.0356(19) -0.0063(13) -0.0003(14) -0.0042(12)
N1 0.0182(18) 0.0266(19) 0.0147(17) 0.0032(15) 0.0019(14) 0.0017(14)
N2 0.0175(17) 0.0168(18) 0.0198(17) 0.0038(14) 0.0053(14) 0.0012(13)
N3 0.0160(17) 0.0163(17) 0.0201(18) 0.0003(14) 0.0033(14) -0.0019(13)
C1 0.0162(19) 0.018(2) 0.020(2) -0.0032(16) 0.0041(16) 0.0033(15)
C2 0.0152(19) 0.0173(19) 0.0153(19) -0.0023(15) 0.0044(15) -0.0015(14)
C3 0.0121(18) 0.0134(18) 0.0172(19) -0.0006(15) 0.0010(15) -0.0001(14)
C4 0.019(2) 0.019(2) 0.018(2) 0.0010(16) 0.0051(16) 0.0007(15)
C5 0.025(2) 0.029(2) 0.029(2) -0.0022(19) 0.007(2) -0.0033(18)
C6 0.033(3) 0.024(2) 0.028(2) 0.0014(19) 0.002(2) -0.0043(18)

loop_
_atom_type_symbol
_atom_type_description
_atom_type_scat_dispersion_real
_atom_type_scat_dispersion_imag
_atom_type_scat_source
C C 0.0033 0.0016 'International Tables Vol C Tables 4.2.6.8 and 6.1.1.4'
H H 0.0000 0.0000 'International Tables Vol C Tables 4.2.6.8 and 6.1.1.4'
Ho Ho -0.2175 4.6783 'International Tables Vol C Tables 4.2.6.8 and 6.1.1.4'
N N 0.0061 0.0033 'International Tables Vol C Tables 4.2.6.8 and 6.1.1.4'
O O 0.0106 0.0060 'International Tables Vol C Tables 4.2.6.8 and 6.1.1.4'

loop_
_geom_angle_atom_site_label_1
_geom_angle_atom_site_label_2
_geom_angle_atom_site_label_3
_geom_angle
O5 Ho1 O1 142.74(10)
O5 Ho1 O2 143.95(10)
O1 Ho1 O2 68.71(9)
O5 Ho1 O6 76.03(10)
O1 Ho1 O6 128.42(9)
O2 Ho1 O6 68.05(10)
O5 Ho1 O7 74.33(10)
O1 Ho1 O7 141.90(10)
O2 Ho1 O7 81.29(9)
O6 Ho1 O7 52.28(10)
O5 Ho1 O13 80.85(10)
O1 Ho1 O13 71.78(9)
O2 Ho1 O13 135.05(9)
O6 Ho1 O13 156.88(10)
O7 Ho1 O13 121.18(9)
O5 Ho1 O9 74.06(10)
O1 Ho1 O9 72.19(10)
O2 Ho1 O9 118.12(9)
O6 Ho1 O9 105.73(10)
O7 Ho1 O9 145.26(10)
O13 Ho1 O9 66.90(9)
O5 Ho1 O3 132.46(9)
O1 Ho1 O3 68.54(9)
O2 Ho1 O3 64.58(9)
O6 Ho1 O3 114.44(9)
O7 Ho1 O3 77.77(9)
O13 Ho1 O3 81.74(9)
O9 Ho1 O3 135.65(10)
O5 Ho1 O10 96.08(10)
O1 Ho1 O10 74.71(9)
O2 Ho1 O10 72.95(9)
O6 Ho1 O10 66.84(9)
O7 Ho1 O10 119.02(9)
O13 Ho1 O10 115.95(9)
O9 Ho1 O10 51.40(9)
O3 Ho1 O10 131.23(9)
O5 Ho1 O12 70.39(9)
O1 Ho1 O12 108.02(9)
O2 Ho1 O12 125.46(9)
O6 Ho1 O12 119.47(9)
O7 Ho1 O12 70.65(9)
O13 Ho1 O12 50.82(9)
O9 Ho1 O12 111.14(9)
O3 Ho1 O12 64.32(9)
O10 Ho1 O12 161.43(9)
C1 O1 Ho1 118.6(2)
C1 O1 H1 116.3
Ho1 O1 H1 115.3
C2 O2 Ho1 110.3(2)
C2 O2 H2 114.0
Ho1 O2 H2 110.1
C3 O3 Ho1 117.9(2)
C3 O3 H3 112.0
Ho1 O3 H3 117.8
C4 O4 H4 100.7
C5 O5 Ho1 137.5(2)
C5 O5 H5 100.5
Ho1 O5 H5 118.9
N1 O6 Ho1 96.2(2)
N1 O7 Ho1 95.8(2)
N2 O9 Ho1 97.7(2)
N2 O10 Ho1 95.3(2)
N3 O12 Ho1 92.5(2)
N3 O13 Ho1 99.6(2)
O8 N1 O6 121.5(3)
O8 N1 O7 122.8(3)
O6 N1 O7 115.7(3)
O11 N2 O9 122.5(3)
O11 N2 O10 122.4(3)
O9 N2 O10 115.1(3)
O14 N3 O13 121.4(3)
O14 N3 O12 121.6(3)
O13 N3 O12 117.0(3)
O1 C1 C2 107.7(3)
O1 C1 H1A 110.2
C2 C1 H1A 110.2
O1 C1 H1B 110.2
C2 C1 H1B 110.2
H1A C1 H1B 108.5
O2 C2 C1 108.1(3)
O2 C2 C3 103.8(3)
C1 C2 C3 116.5(3)
O2 C2 H2A 109.4
C1 C2 H2A 109.4
C3 C2 H2A 109.4
O3 C3 C4 111.5(3)
O3 C3 C2 106.9(3)
C4 C3 C2 112.9(3)
O3 C3 H3A 108.5
C4 C3 H3A 108.5
C2 C3 H3A 108.5
O4 C4 C3 111.4(3)
O4 C4 H4A 109.3
C3 C4 H4A 109.3
O4 C4 H4B 109.3
C3 C4 H4B 109.3
H4A C4 H4B 108.0
O5 C5 C6 112.1(4)
O5 C5 H5A 109.2
C6 C5 H5A 109.2
O5 C5 H5B 109.2
C6 C5 H5B 109.2
H5A C5 H5B 107.9
C5 C6 H6A 109.5
C5 C6 H6B 109.5
H6A C6 H6B 109.5
C5 C6 H6C 109.5
H6A C6 H6C 109.5
H6B C6 H6C 109.5

loop_
_geom_bond_atom_site_label_1
_geom_bond_atom_site_label_2
_geom_bond_distance
_geom_bond_publ_flag
Ho1 O1 2.367(3) y
Ho1 O2 2.373(3) y
Ho1 O3 2.473(3) y
Ho1 O5 2.364(3) y
Ho1 O6 2.443(3) y
Ho1 O7 2.444(3) y
Ho1 O9 2.449(3) y
Ho1 O10 2.497(3) y
Ho1 O12 2.590(3) y
Ho1 O13 2.445(3) y
O1 C1 1.446(4) ?
O1 H1 0.8399 ?
O2 C2 1.441(4) ?
O2 H2 0.8400 ?
O3 C3 1.450(4) ?
O3 H3 0.8400 ?
O4 C4 1.430(5) ?
O4 H4 0.8401 ?
O5 C5 1.453(5) ?
O5 H5 0.8400 ?
O6 N1 1.265(4) ?
O7 N1 1.279(4) ?
O8 N1 1.225(4) ?
O9 N2 1.271(4) ?
O10 N2 1.272(4) ?
O11 N2 1.212(4) ?
O12 N3 1.272(4) ?
O13 N3 1.267(4) ?
O14 N3 1.217(4) ?
C1 C2 1.515(5) ?
C1 H1A 0.9900 ?
C1 H1B 0.9900 ?
C2 C3 1.520(5) ?
C2 H2A 1.0000 ?
C3 C4 1.514(5) ?
C3 H3A 1.0000 ?
C4 H4A 0.9900 ?
C4 H4B 0.9900 ?
C5 C6 1.509(6) ?
C5 H5A 0.9900 ?
C5 H5B 0.9900 ?
C6 H6A 0.9800 ?
C6 H6B 0.9800 ?
C6 H6C 0.9800 ?

loop_
_geom_hbond_atom_site_label_D
_geom_hbond_atom_site_label_H
_geom_hbond_atom_site_label_A
_geom_hbond_site_symmetry_A
_geom_hbond_distance_DH
_geom_hbond_distance_HA
_geom_hbond_distance_DA
_geom_hbond_angle_DHA
O1 H1 O4 3_755 0.84 1.86 2.665(4) 161.0
O2 H2 O12 2_755 0.84 1.99 2.794(4) 158.8
O3 H3 O10 2_745 0.84 2.08 2.914(4) 177.2
O4 H4 O14 1_655 0.84 2.12 2.894(4) 153.2
O5 H5 O8 3_756 0.84 2.03 2.863(4) 168.8
